data_9010398
loop_
_publ_author_name
'Matarrese, S.'
'Schingaro, E.'
'Scordari, F.'
'Stoppa, F.'
'Rosatelli, G.'
'Pedrazzi, G.'
'Ottolini, L.'

_publ_section_title
;Crystal chemistry of phlogopite from Vulture-S. Michele Subsynthem volcanic
 rocks (Mt. Vulture, Italy) and volcanological implications Locality: Masseria
 Saraceno pyroclastic flow, Vulture-San Michele Subsynthem, Mt. Vulture, Italy
 Sample: VUT191_19
;
_journal_name_full 'American Mineralogist'
_journal_page_first 426
_journal_page_last 437
_journal_paper_doi 10.2138/am.2008.2587
_journal_volume 93
_journal_year 2008
_chemical_formula_sum 'Fe0.993 H1.442 K Mg2.007 O12 Si3.96'
_chemical_name_mineral Phlogopite
_space_group_IT_number 12
_symmetry_space_group_name_Hall '-C 2y'
_symmetry_space_group_name_H-M 'C 1 2/m 1'
_cell_angle_alpha 90
_cell_angle_beta 100.0569
_cell_angle_gamma 90
_cell_length_a 5.3341
_cell_length_b 9.2387
_cell_length_c 10.1569
_cell_formula_units_Z 2
_cell_volume 492.843
_exptl_crystal_density_diffrn 3.019
_cod_original_formula_sum 'K Mg2.007 Fe.993 Si3.96 O12 H1.442'
_cod_database_code 9010398

loop_
_symmetry_equiv_pos_as_xyz
x,y,z
1/2+x,1/2+y,z
x,-y,z
1/2+x,1/2-y,z
-x,y,-z
1/2-x,1/2+y,-z
-x,-y,-z
1/2-x,1/2-y,-z

loop_
_atom_site_aniso_label
_atom_site_aniso_U_11
_atom_site_aniso_U_22
_atom_site_aniso_U_33
_atom_site_aniso_U_12
_atom_site_aniso_U_13
_atom_site_aniso_U_23
K 0.02530 0.02450 0.03650 0.00000 0.00610 0.00000
Mg2+M1 0.00860 0.00650 0.01920 0.00000 0.00480 0.00000
Fe2+M1 0.00860 0.00650 0.01920 0.00000 0.00480 0.00000
Mg2+M2 0.00690 0.01400 0.01690 0.00000 0.00200 0.00000
Fe2+M2 0.00690 0.01400 0.01690 0.00000 0.00200 0.00000
Si4+T 0.00860 0.00890 0.01540 -0.00030 0.00210 -0.00020
SiT 0.00860 0.00890 0.01540 -0.00030 0.00210 -0.00020
O1 0.01700 0.02480 0.02030 -0.00670 0.00520 -0.00260
O2 0.02830 0.01070 0.02060 0.00000 -0.00010 0.00000
O3 0.01070 0.00890 0.01650 0.00010 0.00280 -0.00020
O4 0.01110 0.01280 0.01600 0.00000 0.00320 0.00000
H 0.01110 0.01280 0.01600 0.00000 0.00320 0.00000

loop_
_atom_site_label
_atom_site_fract_x
_atom_site_fract_y
_atom_site_fract_z
_atom_site_occupancy
_atom_site_U_iso_or_equiv
K 0.00000 0.00000 0.00000 1.00000 0.02870
Mg2+M1 0.00000 0.50000 0.50000 0.71500 0.01120
Fe2+M1 0.00000 0.50000 0.50000 0.28480 0.01120
Mg2+M2 0.00000 0.84109 0.50000 0.64590 0.01260
Fe2+M2 0.00000 0.84109 0.50000 0.35390 0.01260
Si4+T 0.57393 0.16714 0.22369 0.19000 0.01100
SiT 0.57393 0.16714 0.22369 0.80010 0.01100
O1 0.82670 0.22740 0.16610 1.00000 0.02040
O2 0.50930 0.00000 0.16750 1.00000 0.02040
O3 0.63050 0.16870 0.39140 1.00000 0.01200
O4 0.13340 0.00000 0.40060 1.00000 0.01320
H 0.09800 0.00000 0.31600 0.72090 0.01320
